data_2216895
loop_
_publ_author_name
'Yunus, Uzma'
'Tahir, Muhammad Kalim'
'Bhatti, Moazzam Hussain'
'Ali, Saqib'
'Wong, Wai-Yeung'

_publ_section_title
;
 1-(1,3-Benzothiazol-2-yl)-3-benzoylthiourea
;
_journal_coeditor_code BH2150
_journal_issue 1
_journal_name_full 'Acta Crystallographica Section E'
_journal_page_first o20
_journal_page_last o20
_journal_paper_doi 10.1107/S160053680706134X
_journal_volume 64
_journal_year 2008
_chemical_formula_iupac 'C15 H11 N3 O S2'
_chemical_formula_moiety 'C15 H11 N3 O S2'
_chemical_formula_sum 'C15 H11 N3 O S2'
_chemical_formula_weight 313.39
_chemical_name_systematic
;
1-(1,3-Benzothiazol-2-yl)-3-benzoylthiourea
;
_space_group_IT_number 13
_symmetry_cell_setting monoclinic
_symmetry_space_group_name_Hall '-P 2yc'
_symmetry_space_group_name_H-M 'P 1 2/c 1'
_atom_sites_solution_hydrogens geom
_atom_sites_solution_primary direct
_atom_sites_solution_secondary difmap
_audit_creation_method SHELXL97
_cell_angle_alpha 90.00
_cell_angle_beta 90.2230(10)
_cell_angle_gamma 90.00
_cell_formula_units_Z 4
_cell_length_a 12.4402(8)
_cell_length_b 5.8608(4)
_cell_length_c 19.7240(13)
_cell_measurement_reflns_used 8487
_cell_measurement_temperature 293(2)
_cell_measurement_theta_max 28.27
_cell_measurement_theta_min 2.63
_cell_volume 1438.06(16)
_computing_cell_refinement 'SAINT (Bruker, 1999)'
_computing_data_collection 'SMART (Bruker, 1999)'
_computing_data_reduction 'SAINT (Bruker, 1999)'
_computing_molecular_graphics 'SHELXTL (Bruker, 1999)'
_computing_publication_material 'SHELXTL (Bruker, 1999)'
_computing_structure_refinement 'SHELXL97 (Sheldrick, 1997)'
_computing_structure_solution 'SHELXS97 (Sheldrick, 1997)'
_diffrn_ambient_temperature 293(2)
_diffrn_measured_fraction_theta_full 0.983
_diffrn_measured_fraction_theta_max 0.983
_diffrn_measurement_device_type 'Bruker SMART CCD'
_diffrn_measurement_method '\f and \w scans'
_diffrn_radiation_monochromator graphite
_diffrn_radiation_source 'fine-focus sealed tube'
_diffrn_radiation_type MoK\a
_diffrn_radiation_wavelength 0.71073
_diffrn_reflns_av_R_equivalents 0.0189
_diffrn_reflns_av_sigmaI/netI 0.0245
_diffrn_reflns_limit_h_max 16
_diffrn_reflns_limit_h_min -16
_diffrn_reflns_limit_k_max 7
_diffrn_reflns_limit_k_min -7
_diffrn_reflns_limit_l_max 26
_diffrn_reflns_limit_l_min -19
_diffrn_reflns_number 8487
_diffrn_reflns_theta_full 28.27
_diffrn_reflns_theta_max 28.27
_diffrn_reflns_theta_min 2.63
_diffrn_standards_decay_% 0
_diffrn_standards_interval_count 0
_diffrn_standards_interval_time 0
_diffrn_standards_number 0
_exptl_absorpt_coefficient_mu 0.371
_exptl_absorpt_correction_T_max 1.0000
_exptl_absorpt_correction_T_min 0.9327
_exptl_absorpt_correction_type multi-scan
_exptl_absorpt_process_details '(SADABS; Bruker, 1999)'
_exptl_crystal_colour pale-yellow
_exptl_crystal_density_diffrn 1.447
_exptl_crystal_density_method 'not measured'
_exptl_crystal_description block
_exptl_crystal_F_000 648
_exptl_crystal_size_max 0.32
_exptl_crystal_size_mid 0.26
_exptl_crystal_size_min 0.20
_refine_diff_density_max 0.305
_refine_diff_density_min -0.256
_refine_ls_extinction_method none
_refine_ls_goodness_of_fit_ref 1.038
_refine_ls_hydrogen_treatment constr
_refine_ls_matrix_type full
_refine_ls_number_parameters 190
_refine_ls_number_reflns 3508
_refine_ls_number_restraints 0
_refine_ls_restrained_S_all 1.038
_refine_ls_R_factor_all 0.0505
_refine_ls_R_factor_gt 0.0354
_refine_ls_shift/su_max 0.000
_refine_ls_shift/su_mean 0.000
_refine_ls_structure_factor_coef Fsqd
_refine_ls_weighting_details 'calc w=1/[\s^2^(Fo^2^)+(0.0541P)^2^+0.2538P] where P=(Fo^2^+2Fc^2^)/3'
_refine_ls_weighting_scheme calc
_refine_ls_wR_factor_gt 0.0932
_refine_ls_wR_factor_ref 0.1024
_reflns_number_gt 2724
_reflns_number_total 3508
_reflns_threshold_expression I>2\s(I)
_cod_data_source_file bh2150.cif
_cod_data_source_block I
_cod_original_sg_symbol_H-M 'P 2/c'
_cod_database_code 2216895
_cod_database_fobs_code 2216895

loop_
_symmetry_equiv_pos_as_xyz
'x, y, z'
'-x, y, -z+1/2'
'-x, -y, -z'
'x, -y, z-1/2'

loop_
_atom_site_type_symbol
_atom_site_label
_atom_site_fract_x
_atom_site_fract_y
_atom_site_fract_z
_atom_site_U_iso_or_equiv
_atom_site_adp_type
_atom_site_calc_flag
_atom_site_refinement_flags
_atom_site_occupancy
C C1 0.21573(13) 0.0594(3) 0.53895(8) 0.0416(4) Uani d . 1
H H1A 0.1480 0.0792 0.5197 0.050 Uiso calc R 1
C C2 0.23408(16) -0.1206(3) 0.58247(9) 0.0515(4) Uani d . 1
H H2A 0.1785 -0.2203 0.5932 0.062 Uiso calc R 1
C C3 0.33485(18) -0.1525(4) 0.61000(10) 0.0602(5) Uani d . 1
H H3A 0.3473 -0.2749 0.6390 0.072 Uiso calc R 1
C C4 0.41698(17) -0.0051(4) 0.59497(11) 0.0646(5) Uani d . 1
H H4A 0.4848 -0.0280 0.6137 0.078 Uiso calc R 1
C C5 0.39901(14) 0.1779(3) 0.55189(9) 0.0529(5) Uani d . 1
H H5A 0.4547 0.2781 0.5419 0.063 Uiso calc R 1
C C6 0.29787(12) 0.2116(3) 0.52370(8) 0.0378(3) Uani d . 1
C C7 0.28504(12) 0.4117(3) 0.47818(8) 0.0380(3) Uani d . 1
C C8 0.14589(12) 0.6519(3) 0.42051(8) 0.0372(3) Uani d . 1
C C9 0.22056(12) 0.9776(3) 0.35659(7) 0.0354(3) Uani d . 1
C C10 0.29090(13) 1.2734(3) 0.30503(8) 0.0388(3) Uani d . 1
C C11 0.36820(14) 1.4337(3) 0.28664(9) 0.0472(4) Uani d . 1
H H11A 0.4382 1.4225 0.3030 0.057 Uiso calc R 1
C C12 0.33920(16) 1.6082(3) 0.24397(9) 0.0517(4) Uani d . 1
H H12A 0.3902 1.7159 0.2313 0.062 Uiso calc R 1
C C13 0.23408(17) 1.6266(3) 0.21919(9) 0.0551(5) Uani d . 1
H H13A 0.2164 1.7450 0.1898 0.066 Uiso calc R 1
C C14 0.15669(15) 1.4723(3) 0.23769(9) 0.0514(4) Uani d . 1
H H14A 0.0867 1.4855 0.2214 0.062 Uiso calc R 1
C C15 0.18525(13) 1.2952(3) 0.28139(8) 0.0412(4) Uani d . 1
N N1 0.18011(10) 0.4716(2) 0.46078(7) 0.0395(3) Uani d . 1
H H1B 0.1303 0.3861 0.4770 0.047 Uiso calc R 1
N N2 0.22510(10) 0.7819(2) 0.39602(7) 0.0385(3) Uani d . 1
H H2B 0.2889 0.7372 0.4064 0.046 Uiso calc R 1
N N3 0.30872(10) 1.0881(2) 0.34739(7) 0.0397(3) Uani d . 1
O O1 0.36174(9) 0.5195(2) 0.45724(6) 0.0482(3) Uani d . 1
S S1 0.10503(3) 1.08096(8) 0.31634(2) 0.04440(13) Uani d . 1
S S2 0.01565(3) 0.69188(9) 0.40697(2) 0.05128(15) Uani d . 1

loop_
_atom_site_aniso_label
_atom_site_aniso_U_11
_atom_site_aniso_U_22
_atom_site_aniso_U_33
_atom_site_aniso_U_12
_atom_site_aniso_U_13
_atom_site_aniso_U_23
C1 0.0415(8) 0.0417(9) 0.0415(8) 0.0026(7) 0.0017(7) -0.0018(7)
C2 0.0636(11) 0.0424(10) 0.0486(10) -0.0033(8) 0.0075(8) 0.0042(8)
C3 0.0734(13) 0.0535(11) 0.0536(11) 0.0096(10) -0.0028(10) 0.0161(9)
C4 0.0549(11) 0.0708(13) 0.0680(13) 0.0098(10) -0.0134(9) 0.0184(11)
C5 0.0423(9) 0.0610(12) 0.0553(11) 0.0008(8) -0.0066(8) 0.0146(9)
C6 0.0389(8) 0.0385(8) 0.0362(8) 0.0038(6) 0.0000(6) 0.0004(6)
C7 0.0358(7) 0.0394(8) 0.0388(8) 0.0009(6) -0.0025(6) 0.0003(7)
C8 0.0360(8) 0.0391(8) 0.0366(8) 0.0027(6) -0.0012(6) -0.0027(6)
C9 0.0359(7) 0.0363(8) 0.0339(7) 0.0054(6) -0.0023(6) -0.0005(6)
C10 0.0422(8) 0.0398(8) 0.0343(8) 0.0048(7) 0.0034(6) 0.0000(6)
C11 0.0471(9) 0.0494(10) 0.0451(9) -0.0003(8) 0.0056(7) 0.0020(8)
C12 0.0631(11) 0.0460(10) 0.0460(10) -0.0016(8) 0.0126(8) 0.0040(8)
C13 0.0740(13) 0.0474(10) 0.0441(10) 0.0154(9) 0.0092(9) 0.0106(8)
C14 0.0511(10) 0.0554(11) 0.0476(10) 0.0141(8) 0.0005(8) 0.0088(8)
C15 0.0442(9) 0.0414(9) 0.0381(8) 0.0061(7) 0.0022(7) 0.0018(7)
N1 0.0324(6) 0.0398(7) 0.0461(7) -0.0007(5) -0.0018(5) 0.0073(6)
N2 0.0323(6) 0.0392(7) 0.0441(7) 0.0031(5) -0.0024(5) 0.0046(6)
N3 0.0380(7) 0.0413(7) 0.0399(7) 0.0021(6) -0.0018(5) 0.0030(6)
O1 0.0351(6) 0.0515(7) 0.0581(7) -0.0035(5) -0.0043(5) 0.0143(6)
S1 0.0367(2) 0.0473(3) 0.0491(2) 0.00442(17) -0.00595(17) 0.00779(18)
S2 0.0328(2) 0.0624(3) 0.0586(3) 0.00376(19) -0.00173(18) 0.0142(2)

loop_
_atom_type_symbol
_atom_type_description
_atom_type_scat_dispersion_real
_atom_type_scat_dispersion_imag
_atom_type_scat_source
C C 0.0033 0.0016 'International Tables Vol C Tables 4.2.6.8 and 6.1.1.4'
H H 0.0000 0.0000 'International Tables Vol C Tables 4.2.6.8 and 6.1.1.4'
N N 0.0061 0.0033 'International Tables Vol C Tables 4.2.6.8 and 6.1.1.4'
O O 0.0106 0.0060 'International Tables Vol C Tables 4.2.6.8 and 6.1.1.4'
S S 0.1246 0.1234 'International Tables Vol C Tables 4.2.6.8 and 6.1.1.4'

loop_
_geom_angle_atom_site_label_1
_geom_angle_atom_site_label_2
_geom_angle_atom_site_label_3
_geom_angle
C2 C1 C6 120.37(16)
C2 C1 H1A 119.8
C6 C1 H1A 119.8
C3 C2 C1 119.85(18)
C3 C2 H2A 120.1
C1 C2 H2A 120.1
C4 C3 C2 120.47(18)
C4 C3 H3A 119.8
C2 C3 H3A 119.8
C3 C4 C5 120.11(18)
C3 C4 H4A 119.9
C5 C4 H4A 119.9
C4 C5 C6 119.95(18)
C4 C5 H5A 120.0
C6 C5 H5A 120.0
C5 C6 C1 119.24(15)
C5 C6 C7 116.71(15)
C1 C6 C7 124.06(14)
O1 C7 N1 121.35(14)
O1 C7 C6 122.16(14)
N1 C7 C6 116.49(14)
N2 C8 N1 114.57(13)
N2 C8 S2 125.60(12)
N1 C8 S2 119.83(12)
N3 C9 N2 117.53(13)
N3 C9 S1 117.47(12)
N2 C9 S1 124.97(12)
N3 C10 C11 125.14(15)
N3 C10 C15 114.84(14)
C11 C10 C15 120.01(15)
C12 C11 C10 118.83(17)
C12 C11 H11A 120.6
C10 C11 H11A 120.6
C11 C12 C13 121.01(18)
C11 C12 H12A 119.5
C13 C12 H12A 119.5
C14 C13 C12 120.85(17)
C14 C13 H13A 119.6
C12 C13 H13A 119.6
C13 C14 C15 118.55(17)
C13 C14 H14A 120.7
C15 C14 H14A 120.7
C14 C15 C10 120.72(16)
C14 C15 S1 129.37(14)
C10 C15 S1 109.89(12)
C8 N1 C7 128.15(13)
C8 N1 H1B 115.9
C7 N1 H1B 115.9
C8 N2 C9 130.20(13)
C8 N2 H2B 114.9
C9 N2 H2B 114.9
C9 N3 C10 110.14(13)
C15 S1 C9 87.62(7)

loop_
_geom_bond_atom_site_label_1
_geom_bond_atom_site_label_2
_geom_bond_distance
C1 C2 1.379(2)
C1 C6 1.390(2)
C1 H1A 0.9300
C2 C3 1.377(3)
C2 H2A 0.9300
C3 C4 1.371(3)
C3 H3A 0.9300
C4 C5 1.386(3)
C4 H4A 0.9300
C5 C6 1.388(2)
C5 H5A 0.9300
C6 C7 1.486(2)
C7 O1 1.2179(19)
C7 N1 1.3933(19)
C8 N2 1.338(2)
C8 N1 1.388(2)
C8 S2 1.6578(15)
C9 N3 1.287(2)
C9 N2 1.387(2)
C9 S1 1.7476(15)
C10 N3 1.387(2)
C10 C11 1.393(2)
C10 C15 1.399(2)
C11 C12 1.372(2)
C11 H11A 0.9300
C12 C13 1.398(3)
C12 H12A 0.9300
C13 C14 1.371(3)
C13 H13A 0.9300
C14 C15 1.395(2)
C14 H14A 0.9300
C15 S1 1.7471(17)
N1 H1B 0.8600
N2 H2B 0.8600

loop_
_geom_hbond_atom_site_label_D
_geom_hbond_atom_site_label_H
_geom_hbond_atom_site_label_A
_geom_hbond_site_symmetry_A
_geom_hbond_distance_DH
_geom_hbond_distance_HA
_geom_hbond_distance_DA
_geom_hbond_angle_DHA
_geom_hbond_publ_flag
N2 H2B O1 . 0.86 1.86 2.5878(17) 142 yes
C1 H1A S2 3_566 0.93 2.84 3.4017(17) 120 yes
C5 H5A O1 3_666 0.93 2.57 3.470(2) 162 yes

loop_
_cod_related_entry_id
_cod_related_entry_database
_cod_related_entry_code
1 ChemSpider 719302
